data_4114470
loop_
_publ_author_name
'Yurij Mozharivskyj'
'Wonyoung Choe'
'Alexandra O. Pecharsky'
'Gordon J. Miller'

_publ_section_title
;
 Phase Transformation Driven by Valence Electron Concentration: Tuning
 Interslab Bond Distances in Gd5GaxGe4-x
;
_journal_name_full 'Journal of the American Chemical Society'
_journal_page_first 15183
_journal_page_last 15190
_journal_paper_doi 10.1021/ja037649z
_journal_volume 125
_journal_year 2003
_chemical_formula_sum 'Ga2 Gd5 Ge2'
_chemical_formula_weight 1070.87
_chemical_name_systematic
; 
 ? 
;
_space_group_IT_number 62
_symmetry_space_group_name_Hall '-P 2ac 2n'
_symmetry_space_group_name_H-M 'P n m a'
_atom_sites_solution_hydrogens geom
_atom_sites_solution_primary direct
_atom_sites_solution_secondary difmap
_audit_creation_method SHELXL-97
_cell_angle_alpha 90.00
_cell_angle_beta 90.00
_cell_angle_gamma 90.00
_cell_formula_units_Z 4
_cell_length_a 7.5162(7)
_cell_length_b 14.9707(14)
_cell_length_c 7.9149(7)
_cell_measurement_reflns_used 'all observed'
_cell_measurement_temperature 293(2)
_cell_measurement_theta_max 28.23
_cell_measurement_theta_min 2.72
_cell_volume 890.61(14)
_computing_cell_refinement SAINT
_computing_data_collection SAINT
_computing_data_reduction SAINT
_computing_structure_refinement 'SHELXL-97 (Sheldrick, 1997)'
_computing_structure_solution 'SHELXS-97 (Sheldrick, 1990)'
_diffrn_ambient_temperature 293(2)
_diffrn_measured_fraction_theta_full 0.946
_diffrn_measured_fraction_theta_max 0.946
_diffrn_measurement_device_type 'SMART APEX'
_diffrn_radiation_monochromator graphite
_diffrn_radiation_source 'fine-focus sealed tube'
_diffrn_radiation_type MoK\a
_diffrn_radiation_wavelength 0.71073
_diffrn_reflns_av_R_equivalents 0.0331
_diffrn_reflns_av_sigmaI/netI 0.0283
_diffrn_reflns_limit_h_max 9
_diffrn_reflns_limit_h_min -9
_diffrn_reflns_limit_k_max 19
_diffrn_reflns_limit_k_min -15
_diffrn_reflns_limit_l_max 10
_diffrn_reflns_limit_l_min -9
_diffrn_reflns_number 5151
_diffrn_reflns_theta_full 28.23
_diffrn_reflns_theta_max 28.23
_diffrn_reflns_theta_min 2.72
_exptl_absorpt_coefficient_mu 49.162
_exptl_absorpt_correction_type empirical
_exptl_absorpt_process_details SADABS
_exptl_crystal_colour metallic
_exptl_crystal_density_diffrn 7.987
_exptl_crystal_F_000 1784
_exptl_crystal_size_max 0.050
_exptl_crystal_size_mid 0.045
_exptl_crystal_size_min 0.030
_refine_diff_density_max 1.989
_refine_diff_density_min -1.316
_refine_diff_density_rms 0.338
_refine_ls_extinction_method none
_refine_ls_goodness_of_fit_ref 1.020
_refine_ls_hydrogen_treatment mixed
_refine_ls_matrix_type full
_refine_ls_number_parameters 46
_refine_ls_number_reflns 1080
_refine_ls_number_restraints 0
_refine_ls_restrained_S_all 1.020
_refine_ls_R_factor_all 0.0270
_refine_ls_R_factor_gt 0.0232
_refine_ls_shift/su_max 1.879
_refine_ls_shift/su_mean 0.224
_refine_ls_structure_factor_coef Fsqd
_refine_ls_weighting_details 'calc w=1/[\s^2^(Fo^2^)+(0.0256P)^2^+8.4347P] where P=(Fo^2^+2Fc^2^)/3'
_refine_ls_weighting_scheme calc
_refine_ls_wR_factor_gt 0.0533
_refine_ls_wR_factor_ref 0.0544
_reflns_number_gt 984
_reflns_number_total 1080
_reflns_threshold_expression >2sigma(I)
_cod_data_source_file ja037649zsi20030801_040809.cif
_cod_data_source_block pnma
_cod_database_code 4114470

loop_
_symmetry_equiv_pos_as_xyz
'x, y, z'
'-x+1/2, -y, z+1/2'
'-x, y+1/2, -z'
'x+1/2, -y+1/2, -z+1/2'
'-x, -y, -z'
'x-1/2, y, -z-1/2'
'x, -y-1/2, z'
'-x-1/2, y-1/2, z-1/2'

loop_
_atom_site_label
_atom_site_type_symbol
_atom_site_fract_x
_atom_site_fract_y
_atom_site_fract_z
_atom_site_U_iso_or_equiv
_atom_site_adp_type
_atom_site_occupancy
_atom_site_symmetry_multiplicity
_atom_site_calc_flag
_atom_site_refinement_flags
Gd1 Gd 0.01709(4) 0.594215(19) 0.18195(3) 0.01173(7) Uani 1 1 d .
Gd2 Gd 0.32353(3) 0.122043(19) 0.17457(3) 0.01014(6) Uani 1 1 d .
Gd3 Gd 0.15869(5) 0.2500 0.51404(5) 0.01135(9) Uani 1 2 d S
Ga1 Ga 0.16009(8) 0.04058(4) 0.46878(7) 0.01181(13) Uani 0.50 1 d P
Ge1 Ge 0.16009(8) 0.04058(4) 0.46878(7) 0.01181(13) Uani 0.50 1 d P
Ga2 Ga 0.02780(11) 0.2500 0.10720(11) 0.01257(19) Uani 0.50 2 d SP
Ge2 Ge 0.02780(11) 0.2500 0.10720(11) 0.01257(19) Uani 0.50 2 d SP
Ga3 Ga 0.27422(11) 0.2500 0.87114(11) 0.01163(19) Uani 0.50 2 d SP
Ge3 Ge 0.27422(11) 0.2500 0.87114(11) 0.01163(19) Uani 0.50 2 d SP

loop_
_atom_site_aniso_label
_atom_site_aniso_U_11
_atom_site_aniso_U_22
_atom_site_aniso_U_33
_atom_site_aniso_U_23
_atom_site_aniso_U_13
_atom_site_aniso_U_12
Gd1 0.01260(12) 0.01022(14) 0.01235(13) 0.00067(10) 0.00109(10) 0.00110(10)
Gd2 0.01293(12) 0.00646(13) 0.01103(13) -0.00022(9) 0.00086(10) 0.00007(10)
Gd3 0.01430(17) 0.00782(18) 0.01194(17) 0.000 0.00029(14) 0.000
Ga1 0.0158(3) 0.0080(3) 0.0116(3) 0.0017(2) -0.0012(2) -0.0012(2)
Ge1 0.0158(3) 0.0080(3) 0.0116(3) 0.0017(2) -0.0012(2) -0.0012(2)
Ga2 0.0122(4) 0.0108(4) 0.0147(4) 0.000 0.0004(3) 0.000
Ge2 0.0122(4) 0.0108(4) 0.0147(4) 0.000 0.0004(3) 0.000
Ga3 0.0149(4) 0.0083(4) 0.0117(4) 0.000 -0.0006(3) 0.000
Ge3 0.0149(4) 0.0083(4) 0.0117(4) 0.000 -0.0006(3) 0.000

loop_
_atom_type_symbol
_atom_type_description
_atom_type_scat_dispersion_real
_atom_type_scat_dispersion_imag
_atom_type_scat_source
Ga Ga 0.2307 1.6083 'International Tables Vol C Tables 4.2.6.8 and 6.1.1.4'
Ge Ge 0.1547 1.8001 'International Tables Vol C Tables 4.2.6.8 and 6.1.1.4'
Gd Gd -0.1653 3.9035 'International Tables Vol C Tables 4.2.6.8 and 6.1.1.4'

loop_
_geom_angle_atom_site_label_1
_geom_angle_atom_site_label_2
_geom_angle_atom_site_label_3
_geom_angle
_geom_angle_site_symmetry_1
_geom_angle_site_symmetry_3
Ge1 Gd1 Ga1 0.00(3) 8_665 8_665
Ge1 Gd1 Ge1 138.28(2) 8_665 3_556
Ga1 Gd1 Ge1 138.28(2) 8_665 3_556
Ge1 Gd1 Ga1 138.28(2) 8_665 3_556
Ga1 Gd1 Ga1 138.28(2) 8_665 3_556
Ge1 Gd1 Ga1 0.00(3) 3_556 3_556
Ge1 Gd1 Ge3 93.49(2) 8_665 2_564
Ga1 Gd1 Ge3 93.49(2) 8_665 2_564
Ge1 Gd1 Ge3 88.99(2) 3_556 2_564
Ga1 Gd1 Ge3 88.99(2) 3_556 2_564
Ge1 Gd1 Ga3 93.49(2) 8_665 2_564
Ga1 Gd1 Ga3 93.49(2) 8_665 2_564
Ge1 Gd1 Ga3 88.99(2) 3_556 2_564
Ga1 Gd1 Ga3 88.99(2) 3_556 2_564
Ge3 Gd1 Ga3 0.00(3) 2_564 2_564
Ge1 Gd1 Ge1 87.689(11) 8_665 7_565
Ga1 Gd1 Ge1 87.689(11) 8_665 7_565
Ge1 Gd1 Ge1 50.76(2) 3_556 7_565
Ga1 Gd1 Ge1 50.76(2) 3_556 7_565
Ge3 Gd1 Ge1 87.883(18) 2_564 7_565
Ga3 Gd1 Ge1 87.883(18) 2_564 7_565
Ge1 Gd1 Ga1 87.689(11) 8_665 7_565
Ga1 Gd1 Ga1 87.689(11) 8_665 7_565
Ge1 Gd1 Ga1 50.76(2) 3_556 7_565
Ga1 Gd1 Ga1 50.76(2) 3_556 7_565
Ge3 Gd1 Ga1 87.883(18) 2_564 7_565
Ga3 Gd1 Ga1 87.883(18) 2_564 7_565
Ge1 Gd1 Ga1 0.00(2) 7_565 7_565
Ge1 Gd1 Ge3 130.95(2) 8_665 5_566
Ga1 Gd1 Ge3 130.95(2) 8_665 5_566
Ge1 Gd1 Ge3 90.66(2) 3_556 5_566
Ga1 Gd1 Ge3 90.66(2) 3_556 5_566
Ge3 Gd1 Ge3 82.307(14) 2_564 5_566
Ga3 Gd1 Ge3 82.307(14) 2_564 5_566
Ge1 Gd1 Ge3 140.43(2) 7_565 5_566
Ga1 Gd1 Ge3 140.43(2) 7_565 5_566
Ge1 Gd1 Ga3 130.95(2) 8_665 5_566
Ga1 Gd1 Ga3 130.95(2) 8_665 5_566
Ge1 Gd1 Ga3 90.66(2) 3_556 5_566
Ga1 Gd1 Ga3 90.66(2) 3_556 5_566
Ge3 Gd1 Ga3 82.307(14) 2_564 5_566
Ga3 Gd1 Ga3 82.307(14) 2_564 5_566
Ge1 Gd1 Ga3 140.43(2) 7_565 5_566
Ga1 Gd1 Ga3 140.43(2) 7_565 5_566
Ge3 Gd1 Ga3 0.00(2) 5_566 5_566
Ge1 Gd1 Ge2 83.32(2) 8_665 5_565
Ga1 Gd1 Ge2 83.32(2) 8_665 5_565
Ge1 Gd1 Ge2 138.06(2) 3_556 5_565
Ga1 Gd1 Ge2 138.06(2) 3_556 5_565
Ge3 Gd1 Ge2 81.850(19) 2_564 5_565
Ga3 Gd1 Ge2 81.850(19) 2_564 5_565
Ge1 Gd1 Ge2 165.89(2) 7_565 5_565
Ga1 Gd1 Ge2 165.89(2) 7_565 5_565
Ge3 Gd1 Ge2 47.65(2) 5_566 5_565
Ga3 Gd1 Ge2 47.65(2) 5_566 5_565
Ge1 Gd1 Ga2 83.32(2) 8_665 5_565
Ga1 Gd1 Ga2 83.32(2) 8_665 5_565
Ge1 Gd1 Ga2 138.06(2) 3_556 5_565
Ga1 Gd1 Ga2 138.06(2) 3_556 5_565
Ge3 Gd1 Ga2 81.850(19) 2_564 5_565
Ga3 Gd1 Ga2 81.850(19) 2_564 5_565
Ge1 Gd1 Ga2 165.89(2) 7_565 5_565
Ga1 Gd1 Ga2 165.89(2) 7_565 5_565
Ge3 Gd1 Ga2 47.65(2) 5_566 5_565
Ga3 Gd1 Ga2 47.65(2) 5_566 5_565
Ge2 Gd1 Ga2 0.00(3) 5_565 5_565
Ge1 Gd1 Ge1 105.290(16) 8_665 4_455
Ga1 Gd1 Ge1 105.290(16) 8_665 4_455
Ge1 Gd1 Ge1 80.344(11) 3_556 4_455
Ga1 Gd1 Ge1 80.344(11) 3_556 4_455
Ge3 Gd1 Ge1 160.584(19) 2_564 4_455
Ga3 Gd1 Ge1 160.584(19) 2_564 4_455
Ge1 Gd1 Ge1 97.61(2) 7_565 4_455
Ga1 Gd1 Ge1 97.61(2) 7_565 4_455
Ge3 Gd1 Ge1 81.648(17) 5_566 4_455
Ga3 Gd1 Ge1 81.648(17) 5_566 4_455
Ge2 Gd1 Ge1 95.250(18) 5_565 4_455
Ga2 Gd1 Ge1 95.250(18) 5_565 4_455
Ge1 Gd1 Ga1 105.290(16) 8_665 4_455
Ga1 Gd1 Ga1 105.290(16) 8_665 4_455
Ge1 Gd1 Ga1 80.344(11) 3_556 4_455
Ga1 Gd1 Ga1 80.344(11) 3_556 4_455
Ge3 Gd1 Ga1 160.584(19) 2_564 4_455
Ga3 Gd1 Ga1 160.584(19) 2_564 4_455
Ge1 Gd1 Ga1 97.61(2) 7_565 4_455
Ga1 Gd1 Ga1 97.61(2) 7_565 4_455
Ge3 Gd1 Ga1 81.648(17) 5_566 4_455
Ga3 Gd1 Ga1 81.648(17) 5_566 4_455
Ge2 Gd1 Ga1 95.250(18) 5_565 4_455
Ga2 Gd1 Ga1 95.250(18) 5_565 4_455
Ge1 Gd1 Ga1 0.000(12) 4_455 4_455
Ge1 Gd1 Gd3 145.933(16) 8_665 5_566
Ga1 Gd1 Gd3 145.933(16) 8_665 5_566
Ge1 Gd1 Gd3 55.088(14) 3_556 5_566
Ga1 Gd1 Gd3 55.088(14) 3_556 5_566
Ge3 Gd1 Gd3 52.583(17) 2_564 5_566
Ga3 Gd1 Gd3 52.583(17) 2_564 5_566
Ge1 Gd1 Gd3 93.279(15) 7_565 5_566
Ga1 Gd1 Gd3 93.279(15) 7_565 5_566
Ge3 Gd1 Gd3 50.956(17) 5_566 5_566
Ga3 Gd1 Gd3 50.956(17) 5_566 5_566
Ge2 Gd1 Gd3 88.169(16) 5_565 5_566
Ga2 Gd1 Gd3 88.169(16) 5_565 5_566
Ge1 Gd1 Gd3 108.311(14) 4_455 5_566
Ga1 Gd1 Gd3 108.311(14) 4_455 5_566
Ge1 Gd1 Gd3 55.538(14) 8_665 2_564
Ga1 Gd1 Gd3 55.538(14) 8_665 2_564
Ge1 Gd1 Gd3 139.867(15) 3_556 2_564
Ga1 Gd1 Gd3 139.867(15) 3_556 2_564
Ge3 Gd1 Gd3 50.964(17) 2_564 2_564
Ga3 Gd1 Gd3 50.964(17) 2_564 2_564
Ge1 Gd1 Gd3 115.909(15) 7_565 2_564
Ga1 Gd1 Gd3 115.909(15) 7_565 2_564
Ge3 Gd1 Gd3 86.756(16) 5_566 2_564
Ga3 Gd1 Gd3 86.756(16) 5_566 2_564
Ge2 Gd1 Gd3 49.979(16) 5_565 2_564
Ga2 Gd1 Gd3 49.979(16) 5_565 2_564
Ge1 Gd1 Gd3 138.400(14) 4_455 2_564
Ga1 Gd1 Gd3 138.400(14) 4_455 2_564
Gd3 Gd1 Gd3 94.296(11) 5_566 2_564
Ge1 Gd1 Gd2 104.443(15) 8_665 4_455
Ga1 Gd1 Gd2 104.443(15) 8_665 4_455
Ge1 Gd1 Gd2 49.502(13) 3_556 4_455
Ga1 Gd1 Gd2 49.502(13) 3_556 4_455
Ge3 Gd1 Gd2 133.252(16) 2_564 4_455
Ga3 Gd1 Gd2 133.252(16) 2_564 4_455
Ge1 Gd1 Gd2 51.053(13) 7_565 4_455
Ga1 Gd1 Gd2 51.053(13) 7_565 4_455
Ge3 Gd1 Gd2 113.750(16) 5_566 4_455
Ga3 Gd1 Gd2 113.750(16) 5_566 4_455
Ge2 Gd1 Gd2 142.093(16) 5_565 4_455
Ga2 Gd1 Gd2 142.093(16) 5_565 4_455
Ge1 Gd1 Gd2 46.844(11) 4_455 4_455
Ga1 Gd1 Gd2 46.844(11) 4_455 4_455
Gd3 Gd1 Gd2 102.460(10) 5_566 4_455
Gd3 Gd1 Gd2 158.902(10) 2_564 4_455
Ge1 Gd1 Gd2 98.749(15) 8_665 3
Ga1 Gd1 Gd2 98.749(15) 8_665 3
Ge1 Gd1 Gd2 112.876(15) 3_556 3
Ga1 Gd1 Gd2 112.876(15) 3_556 3
Ge3 Gd1 Gd2 126.554(15) 2_564 3
Ga3 Gd1 Gd2 126.554(15) 2_564 3
Ge1 Gd1 Gd2 144.061(15) 7_565 3
Ga1 Gd1 Gd2 144.061(15) 7_565 3
Ge3 Gd1 Gd2 51.116(15) 5_566 3
Ga3 Gd1 Gd2 51.116(15) 5_566 3
Ge2 Gd1 Gd2 48.800(14) 5_565 3
Ga2 Gd1 Gd2 48.800(14) 5_565 3
Ge1 Gd1 Gd2 46.531(12) 4_455 3
Ga1 Gd1 Gd2 46.531(12) 4_455 3
Gd3 Gd1 Gd2 100.163(11) 5_566 3
Gd3 Gd1 Gd2 96.268(11) 2_564 3
Gd2 Gd1 Gd2 93.326(9) 4_455 3
Ge1 Gd1 Gd1 52.423(13) 8_665 6_656
Ga1 Gd1 Gd1 52.423(13) 8_665 6_656
Ge1 Gd1 Gd1 99.407(15) 3_556 6_656
Ga1 Gd1 Gd1 99.407(15) 3_556 6_656
Ge3 Gd1 Gd1 52.912(14) 2_564 6_656
Ga3 Gd1 Gd1 52.912(14) 2_564 6_656
Ge1 Gd1 Gd1 59.014(12) 7_565 6_656
Ga1 Gd1 Gd1 59.014(12) 7_565 6_656
Ge3 Gd1 Gd1 133.491(13) 5_566 6_656
Ga3 Gd1 Gd1 133.491(13) 5_566 6_656
Ge2 Gd1 Gd1 106.899(16) 5_565 6_656
Ga2 Gd1 Gd1 106.899(16) 5_565 6_656
Ge1 Gd1 Gd1 144.704(11) 4_455 6_656
Ga1 Gd1 Gd1 144.704(11) 4_455 6_656
Gd3 Gd1 Gd1 99.701(11) 5_566 6_656
Gd3 Gd1 Gd1 56.965(8) 2_564 6_656
Gd2 Gd1 Gd1 106.936(8) 4_455 6_656
Gd2 Gd1 Gd1 147.667(11) 3 6_656
Ge1 Gd1 Gd1 155.984(15) 8_665 6_556
Ga1 Gd1 Gd1 155.984(15) 8_665 6_556
Ge1 Gd1 Gd1 49.927(13) 3_556 6_556
Ga1 Gd1 Gd1 49.927(13) 3_556 6_556
Ge3 Gd1 Gd1 110.116(17) 2_564 6_556
Ga3 Gd1 Gd1 110.116(17) 2_564 6_556
Ge1 Gd1 Gd1 97.270(14) 7_565 6_556
Ga1 Gd1 Gd1 97.270(14) 7_565 6_556
Ge3 Gd1 Gd1 51.942(14) 5_566 6_556
Ga3 Gd1 Gd1 51.942(14) 5_566 6_556
Ge2 Gd1 Gd1 95.351(16) 5_565 6_556
Ga2 Gd1 Gd1 95.351(16) 5_565 6_556
Ge1 Gd1 Gd1 50.827(11) 4_455 6_556
Ga1 Gd1 Gd1 50.827(11) 4_455 6_556
Gd3 Gd1 Gd1 57.544(8) 5_566 6_556
Gd3 Gd1 Gd1 138.345(7) 2_564 6_556
Gd2 Gd1 Gd1 62.662(7) 4_455 6_556
Gd2 Gd1 Gd1 63.945(9) 3 6_556
Gd1 Gd1 Gd1 148.011(15) 6_656 6_556
Ga1 Gd2 Ge1 96.582(13) . 2_554
Ga1 Gd2 Ga1 96.582(13) . 2_554
Ge1 Gd2 Ga1 0.00(2) 2_554 2_554
Ga1 Gd2 Ga2 95.62(2) . .
Ge1 Gd2 Ga2 117.73(2) 2_554 .
Ga1 Gd2 Ga2 117.73(2) 2_554 .
Ga1 Gd2 Ge2 91.32(2) . 6_656
Ge1 Gd2 Ge2 145.91(2) 2_554 6_656
Ga1 Gd2 Ge2 145.91(2) 2_554 6_656
Ga2 Gd2 Ge2 94.254(16) . 6_656
Ga1 Gd2 Ga2 91.32(2) . 6_656
Ge1 Gd2 Ga2 145.91(2) 2_554 6_656
Ga1 Gd2 Ga2 145.91(2) 2_554 6_656
Ga2 Gd2 Ga2 94.254(16) . 6_656
Ge2 Gd2 Ga2 0.00(3) 6_656 6_656
Ga1 Gd2 Ge1 119.01(2) . 6_656
Ge1 Gd2 Ge1 54.72(2) 2_554 6_656
Ga1 Gd2 Ge1 54.72(2) 2_554 6_656
Ga2 Gd2 Ge1 144.50(2) . 6_656
Ge2 Gd2 Ge1 92.60(2) 6_656 6_656
Ga2 Gd2 Ge1 92.60(2) 6_656 6_656
Ga1 Gd2 Ga1 119.01(2) . 6_656
Ge1 Gd2 Ga1 54.72(2) 2_554 6_656
Ga1 Gd2 Ga1 54.72(2) 2_554 6_656
Ga2 Gd2 Ga1 144.50(2) . 6_656
Ge2 Gd2 Ga1 92.60(2) 6_656 6_656
Ga2 Gd2 Ga1 92.60(2) 6_656 6_656
Ge1 Gd2 Ga1 0.00(3) 6_656 6_656
Ga1 Gd2 Ge3 146.34(2) . 1_554
Ge1 Gd2 Ge3 95.044(18) 2_554 1_554
Ga1 Gd2 Ge3 95.044(18) 2_554 1_554
Ga2 Gd2 Ge3 51.27(2) . 1_554
Ge2 Gd2 Ge3 96.476(19) 6_656 1_554
Ga2 Gd2 Ge3 96.476(19) 6_656 1_554
Ge1 Gd2 Ge3 93.36(2) 6_656 1_554
Ga1 Gd2 Ge3 93.36(2) 6_656 1_554
Ga1 Gd2 Ga3 146.34(2) . 1_554
Ge1 Gd2 Ga3 95.044(18) 2_554 1_554
Ga1 Gd2 Ga3 95.044(18) 2_554 1_554
Ga2 Gd2 Ga3 51.27(2) . 1_554
Ge2 Gd2 Ga3 96.476(19) 6_656 1_554
Ga2 Gd2 Ga3 96.476(19) 6_656 1_554
Ge1 Gd2 Ga3 93.36(2) 6_656 1_554
Ga1 Gd2 Ga3 93.36(2) 6_656 1_554
Ge3 Gd2 Ga3 0.00(3) 1_554 1_554
Ge2 Gd3 Ga2 0.00(3) 6_656 6_656
Ge2 Gd3 Ga3 92.00(3) 6_656 .
Ga2 Gd3 Ga3 92.00(3) 6_656 .
Ge2 Gd3 Ge3 178.38(3) 6_656 6_557
Ga2 Gd3 Ge3 178.38(3) 6_656 6_557
Ga3 Gd3 Ge3 89.621(18) . 6_557
Ge2 Gd3 Ga3 178.38(3) 6_656 6_557
Ga2 Gd3 Ga3 178.38(3) 6_656 6_557
Ga3 Gd3 Ga3 89.621(18) . 6_557
Ge3 Gd3 Ga3 0.000(10) 6_557 6_557
Ge2 Gd3 Ga1 87.692(13) 6_656 .
Ga2 Gd3 Ga1 87.692(13) 6_656 .
Ga3 Gd3 Ga1 96.173(13) . .
Ge3 Gd3 Ga1 92.135(13) 6_557 .
Ga3 Gd3 Ga1 92.135(13) 6_557 .
Ge2 Gd3 Ge1 87.692(13) 6_656 7_565
Ga2 Gd3 Ge1 87.692(13) 6_656 7_565
Ga3 Gd3 Ge1 96.173(13) . 7_565
Ge3 Gd3 Ge1 92.135(13) 6_557 7_565
Ga3 Gd3 Ge1 92.135(13) 6_557 7_565
Ga1 Gd3 Ge1 166.96(3) . 7_565
Ge2 Gd3 Ga1 87.692(13) 6_656 7_565
Ga2 Gd3 Ga1 87.692(13) 6_656 7_565
Ga3 Gd3 Ga1 96.173(13) . 7_565
Ge3 Gd3 Ga1 92.135(13) 6_557 7_565
Ga3 Gd3 Ga1 92.135(13) 6_557 7_565
Ga1 Gd3 Ga1 166.96(3) . 7_565
Ge1 Gd3 Ga1 0.00(3) 7_565 7_565
Ge2 Gd3 Ga2 87.909(17) 6_656 .
Ga2 Gd3 Ga2 87.909(17) 6_656 .
Ga3 Gd3 Ga2 179.91(3) . .
Ge3 Gd3 Ga2 90.47(2) 6_557 .
Ga3 Gd3 Ga2 90.47(2) 6_557 .
Ga1 Gd3 Ga2 83.823(13) . .
Ge1 Gd3 Ga2 83.823(13) 7_565 .
Ga1 Gd3 Ga2 83.823(13) 7_565 .
Ge1 Ga1 Ga1 0.00(2) 5_556 5_556
Ge1 Ga1 Gd2 134.65(3) 5_556 .
Ga1 Ga1 Gd2 134.65(3) 5_556 .
Ge1 Ga1 Gd2 64.44(2) 5_556 2
Ga1 Ga1 Gd2 64.44(2) 5_556 2
Gd2 Ga1 Gd2 141.00(2) . 2
Ge1 Ga1 Gd2 60.84(2) 5_556 6_556
Ga1 Ga1 Gd2 60.84(2) 5_556 6_556
Gd2 Ga1 Gd2 83.323(17) . 6_556
Gd2 Ga1 Gd2 125.28(2) 2 6_556
Ge1 Ga1 Gd1 135.44(3) 5_556 8_656
Ga1 Ga1 Gd1 135.44(3) 5_556 8_656
Gd2 Ga1 Gd1 89.801(18) . 8_656
Gd2 Ga1 Gd1 83.014(17) 2 8_656
Gd2 Ga1 Gd1 139.69(2) 6_556 8_656
Ge1 Ga1 Gd3 114.65(3) 5_556 .
Ga1 Ga1 Gd3 114.65(3) 5_556 .
Gd2 Ga1 Gd3 71.031(17) . .
Gd2 Ga1 Gd3 139.65(2) 2 .
Gd2 Ga1 Gd3 68.881(16) 6_556 .
Gd1 Ga1 Gd3 71.314(16) 8_656 .
Ge1 Ga1 Gd1 65.57(2) 5_556 3_546
Ga1 Ga1 Gd1 65.57(2) 5_556 3_546
Gd2 Ga1 Gd1 140.43(2) . 3_546
Gd2 Ga1 Gd1 75.145(16) 2 3_546
Gd2 Ga1 Gd1 82.756(17) 6_556 3_546
Gd1 Ga1 Gd1 77.649(15) 8_656 3_546
Gd3 Ga1 Gd1 69.399(15) . 3_546
Ge1 Ga1 Gd1 63.67(2) 5_556 7_565
Ga1 Ga1 Gd1 63.67(2) 5_556 7_565
Gd2 Ga1 Gd1 80.735(17) . 7_565
Gd2 Ga1 Gd1 83.417(18) 2 7_565
Gd2 Ga1 Gd1 73.119(15) 6_556 7_565
Gd1 Ga1 Gd1 144.76(2) 8_656 7_565
Gd3 Ga1 Gd1 134.52(2) . 7_565
Gd1 Ga1 Gd1 129.24(2) 3_546 7_565
Ge1 Ga1 Gd1 118.07(3) 5_556 4
Ga1 Ga1 Gd1 118.07(3) 5_556 4
Gd2 Ga1 Gd1 69.543(15) . 4
Gd2 Ga1 Gd1 71.584(15) 2 4
Gd2 Ga1 Gd1 137.02(2) 6_556 4
Gd1 Ga1 Gd1 74.710(16) 8_656 4
Gd3 Ga1 Gd1 127.10(2) . 4
Gd1 Ga1 Gd1 138.71(2) 3_546 4
Gd1 Ga1 Gd1 70.159(14) 7_565 4
Ge3 Ga2 Ga3 0.00(3) 1_554 1_554
Ge3 Ga2 Gd3 115.67(4) 1_554 6_556
Ga3 Ga2 Gd3 115.67(4) 1_554 6_556
Ge3 Ga2 Gd2 66.56(2) 1_554 7_565
Ga3 Ga2 Gd2 66.56(2) 1_554 7_565
Gd3 Ga2 Gd2 139.712(13) 6_556 7_565
Ge3 Ga2 Gd2 66.56(2) 1_554 .
Ga3 Ga2 Gd2 66.56(2) 1_554 .
Gd3 Ga2 Gd2 139.712(13) 6_556 .
Gd2 Ga2 Gd2 79.93(2) 7_565 .
Ge3 Ga2 Gd2 140.242(12) 1_554 6_556
Ga3 Ga2 Gd2 140.242(12) 1_554 6_556
Gd3 Ga2 Gd2 72.826(19) 6_556 6_556
Gd2 Ga2 Gd2 133.49(3) 7_565 6_556
Gd2 Ga2 Gd2 82.439(14) . 6_556
Ge3 Ga2 Gd2 140.242(12) 1_554 4_455
Ga3 Ga2 Gd2 140.242(12) 1_554 4_455
Gd3 Ga2 Gd2 72.826(19) 6_556 4_455
Gd2 Ga2 Gd2 82.439(14) 7_565 4_455
Gd2 Ga2 Gd2 133.49(3) . 4_455
Gd2 Ga2 Gd2 79.31(2) 6_556 4_455
Ge3 Ga2 Gd1 65.01(2) 1_554 3_545
Ga3 Ga2 Gd1 65.01(2) 1_554 3_545
Gd3 Ga2 Gd1 71.047(17) 6_556 3_545
Gd2 Ga2 Gd1 131.08(3) 7_565 3_545
Gd2 Ga2 Gd1 75.231(13) . 3_545
Gd2 Ga2 Gd1 83.989(13) 6_556 3_545
Gd2 Ga2 Gd1 143.27(3) 4_455 3_545
Ge3 Ga2 Gd1 65.01(2) 1_554 5_565
Ga3 Ga2 Gd1 65.01(2) 1_554 5_565
Gd3 Ga2 Gd1 71.047(17) 6_556 5_565
Gd2 Ga2 Gd1 75.231(13) 7_565 5_565
Gd2 Ga2 Gd1 131.08(3) . 5_565
Gd2 Ga2 Gd1 143.27(3) 6_556 5_565
Gd2 Ga2 Gd1 83.989(13) 4_455 5_565
Gd1 Ga2 Gd1 90.47(2) 3_545 5_565
Ge3 Ga2 Gd3 118.26(4) 1_554 .
Ga3 Ga2 Gd3 118.26(4) 1_554 .
Gd3 Ga2 Gd3 126.07(3) 6_556 .
Gd2 Ga2 Gd3 67.123(17) 7_565 .
Gd2 Ga2 Gd3 67.123(17) . .
Gd2 Ga2 Gd3 66.367(18) 6_556 .
Gd2 Ga2 Gd3 66.367(18) 4_455 .
Gd1 Ga2 Gd3 134.131(13) 3_545 .
Gd1 Ga2 Gd3 134.131(13) 5_565 .
Ge2 Ga3 Ga2 0.00(3) 1_556 1_556
Ge2 Ga3 Gd3 118.17(4) 1_556 .
Ga2 Ga3 Gd3 118.17(4) 1_556 .
Ge2 Ga3 Gd3 117.29(4) 1_556 6_657
Ga2 Ga3 Gd3 117.29(4) 1_556 6_657
Gd3 Ga3 Gd3 124.54(3) . 6_657
Ge2 Ga3 Gd2 62.17(2) 1_556 7_566
Ga2 Ga3 Gd2 62.17(2) 1_556 7_566
Gd3 Ga3 Gd2 140.995(13) . 7_566
Gd3 Ga3 Gd2 69.690(18) 6_657 7_566
Ge2 Ga3 Gd2 62.17(2) 1_556 1_556
Ga2 Ga3 Gd2 62.17(2) 1_556 1_556
Gd3 Ga3 Gd2 140.995(13) . 1_556
Gd3 Ga3 Gd2 69.690(18) 6_657 1_556
Gd2 Ga3 Gd2 76.50(2) 7_566 1_556
Ge2 Ga3 Gd1 132.898(13) 1_556 8_656
Ga2 Ga3 Gd1 132.898(13) 1_556 8_656
Gd3 Ga3 Gd1 72.253(18) . 8_656
Gd3 Ga3 Gd1 70.804(18) 6_657 8_656
Gd2 Ga3 Gd1 139.40(3) 7_566 8_656
Gd2 Ga3 Gd1 81.522(13) 1_556 8_656
Ge2 Ga3 Gd1 132.898(13) 1_556 2_565
Ga2 Ga3 Gd1 132.898(13) 1_556 2_565
Gd3 Ga3 Gd1 72.253(18) . 2_565
Gd3 Ga3 Gd1 70.804(18) 6_657 2_565
Gd2 Ga3 Gd1 81.522(13) 7_566 2_565
Gd2 Ga3 Gd1 139.40(3) 1_556 2_565
Gd1 Ga3 Gd1 94.16(3) 8_656 2_565
Ge2 Ga3 Gd1 67.34(2) 1_556 3_546
Ga2 Ga3 Gd1 67.34(2) 1_556 3_546
Gd3 Ga3 Gd1 71.107(17) . 3_546
Gd3 Ga3 Gd1 133.349(13) 6_657 3_546
Gd2 Ga3 Gd1 129.04(3) 7_566 3_546
Gd2 Ga3 Gd1 74.626(13) 1_556 3_546
Gd1 Ga3 Gd1 75.146(11) 8_656 3_546
Gd1 Ga3 Gd1 143.36(3) 2_565 3_546
Ge2 Ga3 Gd1 67.34(2) 1_556 5_566
Ga2 Ga3 Gd1 67.34(2) 1_556 5_566
Gd3 Ga3 Gd1 71.107(17) . 5_566
Gd3 Ga3 Gd1 133.349(13) 6_657 5_566
Gd2 Ga3 Gd1 74.626(13) 7_566 5_566
Gd2 Ga3 Gd1 129.04(3) 1_556 5_566
Gd1 Ga3 Gd1 143.36(3) 8_656 5_566
Gd1 Ga3 Gd1 75.146(11) 2_565 5_566
Gd1 Ga3 Gd1 92.58(3) 3_546 5_566

loop_
_geom_bond_atom_site_label_1
_geom_bond_atom_site_label_2
_geom_bond_distance
_geom_bond_site_symmetry_2
Gd1 Ge1 3.0625(7) 8_665
Gd1 Ga1 3.0625(7) 8_665
Gd1 Ge1 3.1718(7) 3_556
Gd1 Ga1 3.1718(7) 3_556
Gd1 Ge3 3.1847(7) 2_564
Gd1 Ga3 3.1847(7) 2_564
Gd1 Ge1 3.2220(7) 7_565
Gd1 Ga1 3.2220(7) 7_565
Gd1 Ge3 3.2264(7) 5_566
Gd1 Ga3 3.2264(7) 5_566
Gd1 Ge2 3.2849(7) 5_565
Gd1 Ga2 3.2849(7) 5_565
Gd1 Ge1 3.5631(7) 4_455
Gd1 Ga1 3.5631(7) 4_455
Gd1 Gd3 3.6020(4) 5_566
Gd1 Gd3 3.6255(5) 2_564
Gd1 Gd2 3.7266(5) 4_455
Gd1 Gd2 3.8328(4) 3
Gd1 Gd1 3.9094(4) 6_656
Gd1 Gd1 3.9094(4) 6_556
Gd2 Ga1 2.9015(7) .
Gd2 Ge1 2.9318(7) 2_554
Gd2 Ga1 2.9318(7) 2_554
Gd2 Ga2 2.9824(7) .
Gd2 Ge2 3.0017(7) 6_656
Gd2 Ga2 3.0017(7) 6_656
Gd2 Ge1 3.0288(7) 6_656
Gd2 Ga1 3.0288(7) 6_656
Gd2 Ge3 3.0943(7) 1_554
Gd2 Ga3 3.0943(7) 1_554
Gd3 Ge2 2.9356(9) 6_656
Gd3 Ga2 2.9356(9) 6_656
Gd3 Ga3 2.9568(10) .
Gd3 Ge3 3.0293(10) 6_557
Gd3 Ga3 3.0293(10) 6_557
Gd3 Ga1 3.1555(7) .
Gd3 Ge1 3.1556(7) 7_565
Gd3 Ga1 3.1556(7) 7_565
Gd3 Ga2 3.3670(10) .
Ga1 Ge1 2.7408(12) 5_556
Ga1 Ga1 2.7408(12) 5_556
Ga1 Gd2 2.9318(7) 2
Ga1 Gd2 3.0288(7) 6_556
Ga1 Gd1 3.0625(7) 8_656
Ga1 Gd1 3.1718(7) 3_546
Ga1 Gd1 3.2220(7) 7_565
Ga1 Gd1 3.5631(7) 4
Ga2 Ge3 2.6308(12) 1_554
Ga2 Ga3 2.6308(12) 1_554
Ga2 Gd3 2.9356(9) 6_556
Ga2 Gd2 2.9824(7) 7_565
Ga2 Gd2 3.0017(7) 6_556
Ga2 Gd2 3.0017(7) 4_455
Ga2 Gd1 3.2849(7) 3_545
Ga2 Gd1 3.2849(7) 5_565
Ga3 Ge2 2.6308(12) 1_556
Ga3 Ga2 2.6308(12) 1_556
Ga3 Gd3 3.0293(10) 6_657
Ga3 Gd2 3.0943(7) 7_566
Ga3 Gd2 3.0943(7) 1_556
Ga3 Gd1 3.1847(7) 8_656
Ga3 Gd1 3.1847(7) 2_565
Ga3 Gd1 3.2264(7) 3_546
Ga3 Gd1 3.2264(7) 5_566
